data_1551513
loop_
_publ_author_name
'Zi-Shuo Yao'
'Masaki Mito'
'Takashi Kamachi'
'Yoshihito Shiota'
'Kazunari Yoshizawa'
'Nobuaki Azuma'
'Yuji Miyazaki'
'Kazuyuki Takahashi'
'Kuirun Zhang'
'Takumi Nakanishi'
'Soonchul Kang'
'Shinji Kanegawa'
'Osamu Sato'

_publ_section_title
;
 Molecular motor-driven abrupt anisotropic shape change in a single
 crystal of a Ni complex
;
_journal_name_full 'Nature Chemistry'
_journal_page_first 1079
_journal_page_last 1083
_journal_paper_doi 10.1038/nchem.2092
_journal_volume 6
_journal_year 2014
_chemical_formula_sum 'C8 H12 D12 N6 Ni O4'
_chemical_formula_weight 339.11
_space_group_crystal_system trigonal
_space_group_IT_number 163
_space_group_name_Hall '-P 3 2c'
_space_group_name_H-M_alt 'P -3 1 c'
_atom_sites_solution_hydrogens difmap
_cell_angle_alpha 90
_cell_angle_beta 90
_cell_angle_gamma 120
_cell_formula_units_Z 2
_cell_length_a 8.882(9)
_cell_length_b 8.882(9)
_cell_length_c 10.504(10)
_cell_measurement_reflns_used 1194
_cell_measurement_temperature 293(2)
_cell_measurement_theta_max 27.45
_cell_measurement_theta_min 3.28
_cell_volume 717.6(12)
_computing_cell_refinement CrystalClear
_computing_data_collection 'CrystalClear (Rigaku Inc., 2008)'
_computing_data_reduction CrystalClear
_computing_structure_refinement 'SHELXL-2013 (Sheldrick, 2013)'
_computing_structure_solution 'SHELXS97 (Sheldrick, 2008)'
_diffrn_ambient_temperature 293(2)
_diffrn_detector_area_resol_mean 7.314
_diffrn_measured_fraction_theta_full 0.996
_diffrn_measured_fraction_theta_max 0.995
_diffrn_measurement_device_type 'Rigaku Saturn70'
_diffrn_measurement_method \w
_diffrn_radiation_type MoK\a
_diffrn_radiation_wavelength 0.71075
_diffrn_reflns_av_R_equivalents 0.0401
_diffrn_reflns_av_unetI/netI 0.0306
_diffrn_reflns_Laue_measured_fraction_full 0.996
_diffrn_reflns_Laue_measured_fraction_max 0.995
_diffrn_reflns_limit_h_max 11
_diffrn_reflns_limit_h_min -3
_diffrn_reflns_limit_k_max 10
_diffrn_reflns_limit_k_min -8
_diffrn_reflns_limit_l_max 8
_diffrn_reflns_limit_l_min -13
_diffrn_reflns_number 2832
_diffrn_reflns_point_group_measured_fraction_full 0.996
_diffrn_reflns_point_group_measured_fraction_max 0.995
_diffrn_reflns_theta_full 25.242
_diffrn_reflns_theta_max 27.454
_diffrn_reflns_theta_min 3.283
_diffrn_source 'fine-focus sealed tube'
_exptl_absorpt_coefficient_mu 1.372
_exptl_absorpt_correction_T_max 0.9600
_exptl_absorpt_correction_T_min 0.8864
_exptl_absorpt_correction_type multi-scan
_exptl_absorpt_process_details 'REQAB (Rigaku, 1998)'
_exptl_crystal_colour purple
_exptl_crystal_density_diffrn 1.569
_exptl_crystal_description prism
_exptl_crystal_F_000 348
_exptl_crystal_size_max 0.090
_exptl_crystal_size_mid 0.030
_exptl_crystal_size_min 0.030
_refine_diff_density_max 0.187
_refine_diff_density_min -0.174
_refine_diff_density_rms 0.043
_refine_ls_extinction_coef .
_refine_ls_extinction_method none
_refine_ls_goodness_of_fit_ref 1.017
_refine_ls_hydrogen_treatment constr
_refine_ls_matrix_type full
_refine_ls_number_parameters 42
_refine_ls_number_reflns 555
_refine_ls_number_restraints 0
_refine_ls_restrained_S_all 1.017
_refine_ls_R_factor_all 0.0384
_refine_ls_R_factor_gt 0.0310
_refine_ls_shift/su_max 0.000
_refine_ls_shift/su_mean 0.000
_refine_ls_structure_factor_coef Fsqd
_refine_ls_weighting_details 'w=1/[\s^2^(Fo^2^)+(0.0420P)^2^] where P=(Fo^2^+2Fc^2^)/3'
_refine_ls_weighting_scheme calc
_refine_ls_wR_factor_gt 0.0688
_refine_ls_wR_factor_ref 0.0733
_reflns_Friedel_coverage 0.000
_reflns_Friedel_fraction_full .
_reflns_Friedel_fraction_max .
_reflns_number_gt 493
_reflns_number_total 555
_reflns_threshold_expression 'I > 2\s(I)'
_cod_data_source_file nchem.2092-s9.cif
_cod_data_source_block 2_at_293_K_HT_phase
_cod_original_cell_volume 717.6(16)
_cod_database_code 1551513
_shelx_space_group_comment
;
The symmetry employed for this shelxl refinement is uniquely defined
by the following loop, which should always be used as a source of
symmetry information in preference to the above space-group names.
They are only intended as comments.
;
_shelx_estimated_absorpt_t_min 0.886
_shelx_estimated_absorpt_t_max 0.960
_shelxl_version_number 2013-4

loop_
_space_group_symop_operation_xyz
'x, y, z'
'-y, x-y, z'
'-x+y, -x, z'
'y, x, z+1/2'
'x-y, -y, z+1/2'
'-x, -x+y, z+1/2'
'-x, -y, -z'
'y, -x+y, -z'
'x-y, x, -z'
'-y, -x, -z-1/2'
'-x+y, y, -z-1/2'
'x, x-y, -z-1/2'

loop_
_atom_site_label
_atom_site_type_symbol
_atom_site_fract_x
_atom_site_fract_y
_atom_site_fract_z
_atom_site_U_iso_or_equiv
_atom_site_adp_type
_atom_site_occupancy
_atom_site_site_symmetry_order
_atom_site_calc_flag
_atom_site_refinement_flags_posn
_atom_site_refinement_flags_adp
_atom_site_refinement_flags_occupancy
_atom_site_disorder_assembly
_atom_site_disorder_group
Ni1 Ni 0.6667 0.3333 0.7500 0.0356(2) Uani 1 6 d S T P . .
O1 O 0.5219(17) 0.224(4) 0.1359(8) 0.125(4) Uani 0.3333 1 d . . P . .
O2 O 0.7922(17) 0.423(4) 0.1166(7) 0.117(5) Uani 0.3333 1 d . . P . .
N1 N 0.8543(2) 0.3125(2) 0.86256(17) 0.0539(5) Uani 1 1 d . . . . .
D1A D 0.8265 0.3056 0.9456 0.065 Uiso 1 1 d R U . . .
D1B D 0.9601 0.4065 0.8511 0.065 Uiso 1 1 d R U . . .
C1 C 0.8557(3) 0.1552(3) 0.8213(2) 0.0648(6) Uani 1 1 d . . . . .
H1A H 0.7579 0.0544 0.8574 0.078 Uiso 1 1 d R U . . .
H1B H 0.9600 0.1589 0.8501 0.078 Uiso 1 1 d R U . . .
C2 C 0.6667 0.3333 0.1787(3) 0.0517(9) Uani 1 3 d S T P . .

loop_
_atom_site_aniso_label
_atom_site_aniso_U_11
_atom_site_aniso_U_22
_atom_site_aniso_U_33
_atom_site_aniso_U_23
_atom_site_aniso_U_13
_atom_site_aniso_U_12
Ni1 0.0338(2) 0.0338(2) 0.0393(3) 0.000 0.000 0.01689(12)
O1 0.070(5) 0.160(11) 0.063(4) -0.024(7) -0.025(4) -0.003(6)
O2 0.050(4) 0.144(9) 0.054(4) 0.007(6) 0.013(3) -0.028(5)
N1 0.0483(10) 0.0584(11) 0.0589(11) -0.0005(8) -0.0084(8) 0.0296(9)
C1 0.0629(15) 0.0659(15) 0.0834(14) 0.0108(13) -0.0005(13) 0.0457(14)
C2 0.0546(13) 0.0546(13) 0.0461(19) 0.000 0.000 0.0273(7)

loop_
_atom_type_symbol
_atom_type_description
_atom_type_scat_dispersion_real
_atom_type_scat_dispersion_imag
_atom_type_scat_source
C C 0.0033 0.0016 'International Tables Vol C Tables 4.2.6.8 and 6.1.1.4'
H H 0.0000 0.0000 'International Tables Vol C Tables 4.2.6.8 and 6.1.1.4'
N N 0.0061 0.0033 'International Tables Vol C Tables 4.2.6.8 and 6.1.1.4'
O O 0.0106 0.0060 'International Tables Vol C Tables 4.2.6.8 and 6.1.1.4'
Ni Ni 0.3393 1.1124 'International Tables Vol C Tables 4.2.6.8 and 6.1.1.4'
D D 0.0000 0.0000 'International Tables Vol C Tables 4.2.6.8 and 6.1.1.4'

loop_
_geom_angle_atom_site_label_1
_geom_angle_atom_site_label_2
_geom_angle_atom_site_label_3
_geom_angle
_geom_angle_site_symmetry_1
_geom_angle_site_symmetry_3
N1 Ni1 N1 92.05(9) 10_667 12_557
N1 Ni1 N1 94.46(11) 10_667 3_665
N1 Ni1 N1 171.37(9) 12_557 3_665
N1 Ni1 N1 171.37(9) 10_667 2_655
N1 Ni1 N1 82.07(11) 12_557 2_655
N1 Ni1 N1 92.05(9) 3_665 2_655
N1 Ni1 N1 92.05(9) 10_667 11_657
N1 Ni1 N1 92.05(9) 12_557 11_657
N1 Ni1 N1 82.07(11) 3_665 11_657
N1 Ni1 N1 94.46(11) 2_655 11_657
N1 Ni1 N1 82.06(11) 10_667 .
N1 Ni1 N1 94.46(11) 12_557 .
N1 Ni1 N1 92.05(9) 3_665 .
N1 Ni1 N1 92.05(9) 2_655 .
N1 Ni1 N1 171.37(9) 11_657 .
O2 O1 O2 102.3(12) 3_665 2_655
O2 O1 C2 61.4(7) 3_665 .
O2 O1 C2 59.5(6) 2_655 .
O1 O2 O1 130.7(11) 2_655 3_665
O1 O2 C2 66.8(7) 2_655 .
O1 O2 C2 64.4(7) 3_665 .
O1 O2 O2 99.1(7) 2_655 2_655
O1 O2 O2 37.1(8) 3_665 2_655
C2 O2 O2 43.6(3) . 2_655
O1 O2 O2 40.6(8) 2_655 3_665
O1 O2 O2 95.8(7) 3_665 3_665
C2 O2 O2 43.6(3) . 3_665
O2 O2 O2 60.000(3) 2_655 3_665
C1 N1 Ni1 107.36(14) . .
C1 N1 D1A 110.7 . .
Ni1 N1 D1A 110.2 . .
C1 N1 D1B 109.9 . .
Ni1 N1 D1B 110.2 . .
D1A N1 D1B 108.5 . .
N1 C1 C1 108.94(16) . 10_667
N1 C1 H1A 109.7 . .
C1 C1 H1A 109.6 10_667 .
N1 C1 H1B 110.0 . .
C1 C1 H1B 110.3 10_667 .
H1A C1 H1B 108.4 . .
O2 C2 O2 92.8(6) 3_665 2_655
O2 C2 O2 92.8(6) 3_665 .
O2 C2 O2 92.8(6) 2_655 .
O2 C2 O1 125.5(5) 3_665 3_665
O2 C2 O1 51.8(6) 2_655 3_665
O2 C2 O1 56.1(6) . 3_665
O2 C2 O1 51.8(6) 3_665 .
O2 C2 O1 56.1(6) 2_655 .
O2 C2 O1 125.5(5) . .
O1 C2 O1 107.7(5) 3_665 .
O2 C2 O1 56.1(6) 3_665 2_655
O2 C2 O1 125.5(5) 2_655 2_655
O2 C2 O1 51.8(6) . 2_655
O1 C2 O1 107.7(5) 3_665 2_655
O1 C2 O1 107.7(5) . 2_655
O2 C2 C2 123.3(4) 3_665 10_666
O2 C2 C2 123.3(4) 2_655 10_666
O2 C2 C2 123.3(4) . 10_666
O1 C2 C2 111.2(4) 3_665 10_666
O1 C2 C2 111.2(4) . 10_666
O1 C2 C2 111.2(4) 2_655 10_666

loop_
_geom_bond_atom_site_label_1
_geom_bond_atom_site_label_2
_geom_bond_distance
_geom_bond_site_symmetry_2
Ni1 N1 2.125(2) 10_667
Ni1 N1 2.125(2) 12_557
Ni1 N1 2.125(2) 3_665
Ni1 N1 2.125(2) 2_655
Ni1 N1 2.125(2) 11_657
Ni1 N1 2.125(2) .
O1 O2 1.064(12) 3_665
O1 O2 1.146(12) 2_655
O1 C2 1.245(9) .
O2 O1 1.064(12) 2_655
O2 O1 1.146(12) 3_665
O2 C2 1.189(7) .
O2 O2 1.722(13) 2_655
O2 O2 1.722(13) 3_665
N1 C1 1.469(3) .
N1 D1A 0.9000 .
N1 D1B 0.8999 .
C1 C1 1.501(5) 10_667
C1 H1A 0.9600 .
C1 H1B 0.9600 .
C2 O2 1.189(7) 3_665
C2 O2 1.189(7) 2_655
C2 O1 1.245(9) 3_665
C2 O1 1.245(9) 2_655
C2 C2 1.497(7) 10_666
